data_7046114
loop_
_publ_author_name
'Kang, Xiao-Min'
'Wang, Wen-Min'
'Yao, Lin-Hong'
'Ren, Hong-Xia'
'Zhao, Bin'

_publ_section_title
;
 Solvent-dependent variations of both structure and catalytic performance
 in three manganese coordination polymers.
;
_journal_issue 20
_journal_name_full 'Dalton transactions (Cambridge, England : 2003)'
_journal_page_first 6986
_journal_page_last 6994
_journal_paper_doi 10.1039/c8dt01103f
_journal_volume 47
_journal_year 2018
_chemical_formula_moiety 'C23 H15 Mn N3 O5'
_chemical_formula_sum 'C23 H15 Mn N3 O5'
_chemical_formula_weight 468.32
_space_group_crystal_system monoclinic
_space_group_IT_number 15
_space_group_name_Hall '-C 2yc'
_space_group_name_H-M_alt 'C 1 2/c 1'
_symmetry_space_group_name_Hall '-C 2yc'
_symmetry_space_group_name_H-M 'C 1 2/c 1'
_atom_sites_solution_hydrogens mixed
_atom_sites_solution_primary direct
_audit_creation_date 2018-01-06
_audit_creation_method
;
Olex2 1.2
(compiled 2017.03.28 svn.r3405 for OlexSys, GUI svn.r5335)
;
_audit_update_record
;
2018-02-06 deposited with the CCDC.
2018-04-26 downloaded from the CCDC.
;
_cell_angle_alpha 90
_cell_angle_beta 118.528(3)
_cell_angle_gamma 90
_cell_formula_units_Z 8
_cell_length_a 27.489(5)
_cell_length_b 12.3570(16)
_cell_length_c 13.6835(17)
_cell_measurement_reflns_used 7537
_cell_measurement_temperature 386(2)
_cell_measurement_theta_max 28.7260
_cell_measurement_theta_min 3.6840
_cell_volume 4083.7(10)
_computing_molecular_graphics 'Olex2 (Dolomanov et al., 2009)'
_computing_publication_material 'Olex2 (Dolomanov et al., 2009)'
_computing_structure_refinement 'XL (Sheldrick, 2008)'
_computing_structure_solution 'SIR2004 (Burla et al., 2007)'
_diffrn_ambient_temperature 386.3
_diffrn_measured_fraction_theta_full 0.998
_diffrn_measured_fraction_theta_max 0.998
_diffrn_measurement_device_type 'Bruker P4'
_diffrn_measurement_method '\w scans'
_diffrn_radiation_monochromator graphite
_diffrn_radiation_type MoK\a
_diffrn_radiation_wavelength 0.71073
_diffrn_reflns_av_R_equivalents 0.0287
_diffrn_reflns_av_unetI/netI 0.0153
_diffrn_reflns_Laue_measured_fraction_full 0.998
_diffrn_reflns_Laue_measured_fraction_max 0.998
_diffrn_reflns_limit_h_max 32
_diffrn_reflns_limit_h_min -32
_diffrn_reflns_limit_k_max 14
_diffrn_reflns_limit_k_min -14
_diffrn_reflns_limit_l_max 16
_diffrn_reflns_limit_l_min -16
_diffrn_reflns_number 21880
_diffrn_reflns_point_group_measured_fraction_full 0.998
_diffrn_reflns_point_group_measured_fraction_max 0.998
_diffrn_reflns_theta_full 25.009
_diffrn_reflns_theta_max 25.009
_diffrn_reflns_theta_min 3.020
_exptl_absorpt_coefficient_mu 0.689
_exptl_absorpt_correction_type none
_exptl_crystal_colour Colorless
_exptl_crystal_density_diffrn 1.523
_exptl_crystal_density_method "'not measured'"
_exptl_crystal_description Prism
_exptl_crystal_F_000 1912
_exptl_crystal_size_max 0.2
_exptl_crystal_size_mid 0.2
_exptl_crystal_size_min 0.2
_refine_diff_density_max 0.677
_refine_diff_density_min -0.429
_refine_diff_density_rms 0.076
_refine_ls_extinction_method none
_refine_ls_goodness_of_fit_ref 1.079
_refine_ls_hydrogen_treatment constr
_refine_ls_matrix_type full
_refine_ls_number_parameters 290
_refine_ls_number_reflns 3594
_refine_ls_number_restraints 0
_refine_ls_restrained_S_all 1.079
_refine_ls_R_factor_all 0.0364
_refine_ls_R_factor_gt 0.0339
_refine_ls_shift/su_max 0.001
_refine_ls_shift/su_mean 0.000
_refine_ls_structure_factor_coef Fsqd
_refine_ls_weighting_details 'w=1/[\s^2^(Fo^2^)+(0.0480P)^2^+9.0965P] where P=(Fo^2^+2Fc^2^)/3'
_refine_ls_weighting_scheme calc
_refine_ls_wR_factor_gt 0.0925
_refine_ls_wR_factor_ref 0.0940
_reflns_Friedel_coverage 0.000
_reflns_number_gt 3351
_reflns_number_total 3594
_reflns_threshold_expression 'I > 2\s(I)'
_cod_data_source_file c8dt01103f2.cif
_cod_data_source_block 2_sq
_cod_depositor_comments 'Adding full bibliography for 7046112--7046114.cif.'
_cod_database_code 7046114
_shelx_shelxl_version_number 2014/7
_shelx_space_group_comment
;
The symmetry employed for this shelxl refinement is uniquely defined
by the following loop, which should always be used as a source of
symmetry information in preference to the above space-group names.
They are only intended as comments.
;
_olex2_refinement_description
;
1. Fixed Uiso
 At 1.2 times of:
  All C(H) groups
 At 1.5 times of:
  All O(H,H) groups
2.a Rotating group:
 O5(H5a,H5b)
2.b Aromatic/amide H refined with riding coordinates:
 C20(H20), C21(H21), C6(H6), C3(H3), C8(H8), C10(H10), C15(H15), C23(H23),
 C22(H22), C17(H17), C13(H13), C16(H16), C14(H14)
;
_olex2_submission_special_instructions 'No special instructions were received'

loop_
_space_group_symop_operation_xyz
'x, y, z'
'-x, y, -z+1/2'
'x+1/2, y+1/2, z'
'-x+1/2, y+1/2, -z+1/2'
'-x, -y, -z'
'x, -y, z-1/2'
'-x+1/2, -y+1/2, -z'
'x+1/2, -y+1/2, z-1/2'

loop_
_atom_site_label
_atom_site_type_symbol
_atom_site_fract_x
_atom_site_fract_y
_atom_site_fract_z
_atom_site_U_iso_or_equiv
_atom_site_adp_type
_atom_site_occupancy
_atom_site_site_symmetry_order
_atom_site_calc_flag
_atom_site_refinement_flags_posn
Mn1 Mn 0.33257(2) 0.78742(2) 0.22664(2) 0.01446(11) Uani 1 1 d .
O2 O 0.33530(6) 0.78167(11) 0.38708(12) 0.0193(3) Uani 1 1 d .
O4 O 0.27625(5) 0.93441(12) 0.19241(12) 0.0204(3) Uani 1 1 d .
O5 O 0.33481(6) 0.81898(12) 0.07256(12) 0.0222(3) Uani 1 1 d .
H5A H 0.3386 0.8879 0.0651 0.033 Uiso 1 1 d GR
H5B H 0.3043 0.7974 0.0159 0.033 Uiso 1 1 d GR
O3 O 0.23379(6) 0.78096(11) 0.12039(13) 0.0209(3) Uani 1 1 d .
O1 O 0.40179(6) 0.78144(12) 0.56497(13) 0.0268(4) Uani 1 1 d .
N2 N 0.41887(7) 0.70990(13) 0.29655(14) 0.0149(4) Uani 1 1 d .
N1 N 0.32450(7) 0.59933(14) 0.19471(14) 0.0163(4) Uani 1 1 d .
N3 N 0.40216(7) 0.92049(14) 0.29475(14) 0.0199(4) Uani 1 1 d .
C4 C 0.32146(8) 0.44239(16) 0.42282(16) 0.0147(4) Uani 1 1 d .
C20 C 0.62939(8) 0.57069(17) 0.78195(17) 0.0184(4) Uani 1 1 d .
H20 H 0.5964 0.6090 0.7560 0.022 Uiso 1 1 calc R
C19 C 0.62854(8) 0.45954(16) 0.76732(16) 0.0148(4) Uani 1 1 d .
C5 C 0.26709(8) 0.38236(16) 0.36612(16) 0.0155(4) Uani 1 1 d .
C18 C 0.57587(8) 0.39790(16) 0.70663(16) 0.0143(4) Uani 1 1 d .
C7 C 0.42194(8) 0.44465(16) 0.53308(16) 0.0152(4) Uani 1 1 d .
C12 C 0.54437(8) 0.11101(16) 0.65806(16) 0.0172(4) Uani 1 1 d .
C9 C 0.47646(8) 0.38878(16) 0.59350(16) 0.0150(4) Uani 1 1 d .
C21 C 0.67965(9) 0.62416(17) 0.83545(18) 0.0209(4) Uani 1 1 d .
H21 H 0.6809 0.6987 0.8460 0.025 Uiso 1 1 calc R
C11 C 0.53491(8) 0.23010(16) 0.65019(16) 0.0160(4) Uani 1 1 d .
C6 C 0.37181(8) 0.38790(16) 0.47858(16) 0.0161(4) Uani 1 1 d .
H6 H 0.3722 0.3126 0.4796 0.019 Uiso 1 1 calc R
C3 C 0.32068(8) 0.55498(16) 0.41923(16) 0.0159(4) Uani 1 1 d .
H3 H 0.2873 0.5916 0.3798 0.019 Uiso 1 1 calc R
C2 C 0.36981(8) 0.61265(17) 0.47450(16) 0.0155(4) Uani 1 1 d .
C8 C 0.41971(8) 0.55792(16) 0.53040(16) 0.0158(4) Uani 1 1 d .
H8 H 0.4524 0.5973 0.5669 0.019 Uiso 1 1 calc R
C10 C 0.48250(8) 0.27660(16) 0.59341(17) 0.0174(4) Uani 1 1 d .
H10 H 0.4515 0.2329 0.5554 0.021 Uiso 1 1 calc R
C15 C 0.56799(9) -0.10538(18) 0.68133(19) 0.0268(5) Uani 1 1 d .
H15 H 0.5772 -0.1785 0.6903 0.032 Uiso 1 1 calc R
C23 C 0.72363(8) 0.45432(17) 0.85597(18) 0.0199(4) Uani 1 1 d .
H23 H 0.7562 0.4147 0.8813 0.024 Uiso 1 1 calc R
C22 C 0.72779(8) 0.56513(17) 0.87285(17) 0.0213(4) Uani 1 1 d .
H22 H 0.7622 0.5989 0.9085 0.026 Uiso 1 1 calc R
C1 C 0.36925(8) 0.73455(17) 0.47562(17) 0.0179(4) Uani 1 1 d .
C17 C 0.52480(8) 0.44864(17) 0.65478(16) 0.0165(4) Uani 1 1 d .
H17 H 0.5227 0.5232 0.6608 0.020 Uiso 1 1 calc R
C13 C 0.50140(9) 0.03686(17) 0.62157(18) 0.0219(4) Uani 1 1 d .
H13 H 0.4649 0.0605 0.5900 0.026 Uiso 1 1 calc R
C16 C 0.60876(9) -0.02688(18) 0.71648(19) 0.0256(5) Uani 1 1 d .
H16 H 0.6456 -0.0490 0.7495 0.031 Uiso 1 1 calc R
C14 C 0.51325(9) -0.07265(18) 0.63254(19) 0.0253(5) Uani 1 1 d .
H14 H 0.4849 -0.1235 0.6075 0.030 Uiso 1 1 calc R

loop_
_atom_site_aniso_label
_atom_site_aniso_U_11
_atom_site_aniso_U_22
_atom_site_aniso_U_33
_atom_site_aniso_U_23
_atom_site_aniso_U_13
_atom_site_aniso_U_12
Mn1 0.00910(17) 0.01198(17) 0.01763(18) 0.00017(11) 0.00261(13) 0.00181(10)
O2 0.0164(7) 0.0181(7) 0.0214(8) 0.0032(6) 0.0074(6) 0.0045(6)
O4 0.0085(7) 0.0192(7) 0.0264(8) -0.0010(6) 0.0027(6) 0.0006(6)
O5 0.0218(8) 0.0184(7) 0.0204(7) -0.0004(6) 0.0053(6) -0.0030(6)
O3 0.0150(7) 0.0150(7) 0.0253(8) -0.0019(6) 0.0037(6) 0.0034(5)
O1 0.0213(8) 0.0185(8) 0.0268(8) -0.0050(6) 0.0003(7) -0.0027(6)
N2 0.0118(8) 0.0153(8) 0.0170(8) 0.0007(6) 0.0064(7) -0.0008(6)
N1 0.0108(8) 0.0177(9) 0.0177(8) 0.0010(7) 0.0046(7) 0.0010(7)
N3 0.0145(9) 0.0172(9) 0.0230(9) 0.0010(7) 0.0050(7) 0.0008(7)
C4 0.0113(9) 0.0168(10) 0.0154(9) -0.0006(8) 0.0059(8) -0.0017(8)
C20 0.0130(10) 0.0184(10) 0.0210(10) 0.0004(8) 0.0060(8) 0.0018(8)
C19 0.0138(10) 0.0156(10) 0.0149(9) 0.0006(7) 0.0068(8) 0.0004(8)
C5 0.0113(9) 0.0168(10) 0.0163(9) -0.0010(8) 0.0049(8) -0.0016(8)
C18 0.0122(9) 0.0167(10) 0.0143(9) 0.0004(7) 0.0066(8) -0.0003(8)
C7 0.0122(10) 0.0190(10) 0.0143(9) 0.0009(8) 0.0061(8) 0.0003(8)
C12 0.0143(10) 0.0179(10) 0.0167(10) 0.0008(8) 0.0052(8) -0.0010(8)
C9 0.0116(9) 0.0195(10) 0.0144(9) 0.0014(8) 0.0067(8) 0.0006(8)
C21 0.0197(10) 0.0164(10) 0.0250(11) -0.0029(8) 0.0093(9) -0.0024(8)
C11 0.0139(9) 0.0172(10) 0.0165(10) 0.0001(8) 0.0068(8) -0.0017(8)
C6 0.0145(10) 0.0149(10) 0.0179(10) 0.0007(8) 0.0068(8) -0.0005(8)
C3 0.0119(9) 0.0183(10) 0.0166(10) 0.0011(8) 0.0060(8) 0.0016(8)
C2 0.0138(10) 0.0180(10) 0.0143(9) -0.0004(8) 0.0065(8) -0.0006(8)
C8 0.0120(9) 0.0183(10) 0.0152(9) -0.0008(8) 0.0049(8) -0.0016(8)
C10 0.0110(9) 0.0188(10) 0.0191(10) -0.0008(8) 0.0046(8) -0.0024(8)
C15 0.0256(12) 0.0163(11) 0.0324(12) 0.0017(9) 0.0089(10) -0.0018(9)
C23 0.0110(9) 0.0202(10) 0.0227(10) 0.0004(8) 0.0034(8) 0.0003(8)
C22 0.0145(10) 0.0219(11) 0.0233(11) -0.0023(9) 0.0057(9) -0.0052(8)
C1 0.0110(9) 0.0196(10) 0.0229(11) 0.0001(8) 0.0078(9) -0.0006(8)
C17 0.0152(10) 0.0152(10) 0.0187(10) -0.0006(8) 0.0079(8) 0.0004(8)
C13 0.0160(10) 0.0203(11) 0.0253(11) 0.0019(9) 0.0064(9) -0.0018(8)
C16 0.0193(11) 0.0175(11) 0.0325(12) 0.0031(9) 0.0063(9) 0.0028(9)
C14 0.0218(11) 0.0200(11) 0.0286(12) 0.0008(9) 0.0076(9) -0.0070(9)

loop_
_atom_type_symbol
_atom_type_description
_atom_type_scat_dispersion_real
_atom_type_scat_dispersion_imag
_atom_type_scat_source
C C 0.0033 0.0016 'International Tables Vol C Tables 4.2.6.8 and 6.1.1.4'
H H 0.0000 0.0000 'International Tables Vol C Tables 4.2.6.8 and 6.1.1.4'
Mn Mn 0.3368 0.7283 'International Tables Vol C Tables 4.2.6.8 and 6.1.1.4'
N N 0.0061 0.0033 'International Tables Vol C Tables 4.2.6.8 and 6.1.1.4'
O O 0.0106 0.0060 'International Tables Vol C Tables 4.2.6.8 and 6.1.1.4'

loop_
_geom_angle_atom_site_label_1
_geom_angle_atom_site_label_2
_geom_angle_atom_site_label_3
_geom_angle
_geom_angle_site_symmetry_1
_geom_angle_site_symmetry_3
O2 Mn1 O4 85.74(5) . .
O2 Mn1 O5 170.97(6) . .
O2 Mn1 O3 95.45(5) . .
O2 Mn1 N2 92.02(6) . .
O2 Mn1 N1 96.34(6) . .
O2 Mn1 N3 89.62(6) . .
O4 Mn1 O3 56.00(5) . .
O4 Mn1 N2 151.55(6) . .
O4 Mn1 N1 138.73(5) . .
O4 Mn1 N3 82.45(6) . .
O5 Mn1 O4 89.36(6) . .
O5 Mn1 O3 88.07(6) . .
O5 Mn1 N2 88.66(6) . .
O5 Mn1 N1 92.34(6) . .
O5 Mn1 N3 82.21(6) . .
N2 Mn1 O3 152.20(5) . .
N2 Mn1 N1 69.72(6) . .
N2 Mn1 N3 69.16(6) . .
N1 Mn1 O3 82.84(5) . .
N3 Mn1 O3 137.45(5) . .
N3 Mn1 N1 138.61(6) . .
C1 O2 Mn1 129.80(13) . .
C5 O4 Mn1 93.87(12) 4 .
C5 O3 Mn1 88.49(11) 4 .
C18 N2 Mn1 120.33(13) 5_666 .
C18 N2 C11 118.42(17) 5_666 5_666
C11 N2 Mn1 121.01(13) 5_666 .
C19 N1 Mn1 118.16(13) 5_666 .
C23 N1 Mn1 124.51(13) 5_666 .
C23 N1 C19 117.30(18) 5_666 5_666
C12 N3 Mn1 118.80(13) 5_666 .
C16 N3 Mn1 123.03(14) 5_666 .
C16 N3 C12 118.07(18) 5_666 5_666
C6 C4 C5 121.64(18) . .
C3 C4 C5 118.57(17) . .
C3 C4 C6 119.79(18) . .
C21 C20 C19 119.54(19) . .
N1 C19 C20 122.06(18) 5_666 .
N1 C19 C18 115.78(17) 5_666 .
C20 C19 C18 122.15(18) . .
O4 C5 O3 121.52(18) 4_545 4_545
O4 C5 C4 118.89(18) 4_545 .
O3 C5 C4 119.58(17) 4_545 .
N2 C18 C19 115.76(17) 5_666 .
N2 C18 C17 122.09(18) 5_666 .
C17 C18 C19 122.14(18) . .
C6 C7 C9 122.39(19) . .
C8 C7 C9 119.80(18) . .
C8 C7 C6 117.81(18) . .
N3 C12 C11 115.60(17) 5_666 .
N3 C12 C13 121.86(19) 5_666 .
C13 C12 C11 122.53(18) . .
C10 C9 C7 123.21(18) . .
C10 C9 C17 116.53(18) . .
C17 C9 C7 120.25(18) . .
C22 C21 C20 118.9(2) . .
N2 C11 C12 114.72(17) 5_666 .
N2 C11 C10 122.17(18) 5_666 .
C10 C11 C12 123.12(18) . .
C4 C6 C7 121.09(19) . .
C2 C3 C4 119.94(18) . .
C3 C2 C1 120.44(18) . .
C8 C2 C3 119.93(19) . .
C8 C2 C1 119.62(18) . .
C2 C8 C7 121.41(18) . .
C11 C10 C9 120.05(18) . .
C16 C15 C14 118.5(2) . .
N1 C23 C22 123.94(19) 5_666 .
C21 C22 C23 118.27(19) . .
O2 C1 C2 117.21(18) . .
O1 C1 O2 125.1(2) . .
O1 C1 C2 117.64(18) . .
C18 C17 C9 120.60(19) . .
C14 C13 C12 119.4(2) . .
N3 C16 C15 123.2(2) 5_666 .
C13 C14 C15 118.9(2) . .

loop_
_geom_bond_atom_site_label_1
_geom_bond_atom_site_label_2
_geom_bond_distance
_geom_bond_site_symmetry_2
Mn1 O2 2.1618(15) .
Mn1 O4 2.2853(14) .
Mn1 O5 2.1737(15) .
Mn1 O3 2.3921(15) .
Mn1 N2 2.3008(17) .
Mn1 N1 2.3556(18) .
Mn1 N3 2.3514(18) .
O2 C1 1.264(3) .
O4 C5 1.250(2) 4
O3 C5 1.269(2) 4
O1 C1 1.259(3) .
N2 C18 1.343(3) 5_666
N2 C11 1.346(3) 5_666
N1 C19 1.351(3) 5_666
N1 C23 1.340(3) 5_666
N3 C12 1.350(3) 5_666
N3 C16 1.341(3) 5_666
C4 C5 1.509(3) .
C4 C6 1.394(3) .
C4 C3 1.392(3) .
C20 C19 1.387(3) .
C20 C21 1.384(3) .
C19 N1 1.351(3) 5_666
C19 C18 1.489(3) .
C5 O4 1.250(2) 4_545
C5 O3 1.268(2) 4_545
C18 N2 1.343(3) 5_666
C18 C17 1.384(3) .
C7 C9 1.491(3) .
C7 C6 1.402(3) .
C7 C8 1.401(3) .
C12 N3 1.350(3) 5_666
C12 C11 1.489(3) .
C12 C13 1.386(3) .
C9 C10 1.396(3) .
C9 C17 1.397(3) .
C21 C22 1.378(3) .
C11 N2 1.346(3) 5_666
C11 C10 1.393(3) .
C3 C2 1.389(3) .
C2 C8 1.386(3) .
C2 C1 1.507(3) .
C15 C16 1.383(3) .
C15 C14 1.383(3) .
C23 N1 1.340(3) 5_666
C23 C22 1.384(3) .
C13 C14 1.383(3) .
C16 N3 1.341(3) 5_666
